data_1544506
loop_
_publ_author_name
'Kumada, N.'
'Hinata, J.'
'Dong, Q.'
'Yonesaki, Y.'
'Takei, T.'
'Kinomura, N.'

_publ_section_title
;
 Preparation and crystal structure of two types of zirconium phosphates by
 hydrothermal reaction
;
_journal_name_full 'Journal of the Ceramic Society of Japan'
_journal_page_first 412
_journal_page_last 416
_journal_volume 119
_journal_year 2011
_chemical_formula_sum 'H11 N2 O14 P3 Zr2'
_chemical_name_common (NH4)2[Zr2(OH)2(PO4)2(HPO4)]
_space_group_IT_number 15
_space_group_name_H-M_alt 'C 1 2/c 1'
_symmetry_space_group_name_Hall '-C 2yc'
_symmetry_space_group_name_H-M 'C 1 2/c 1'
_cell_angle_alpha 90
_cell_angle_beta 103.69(2)
_cell_angle_gamma 90
_cell_formula_units_Z 4
_cell_length_a 17.093(4)
_cell_length_b 8.748(2)
_cell_length_c 9.216(2)
_cell_volume 1338.9(5)
_cod_data_source_file ZrPO-6.cif
_cod_data_source_block H11Zr2P3N2O14
_cod_original_formula_sum 'H11 Zr2 P3 N2 O14'
_cod_database_code 1544506

loop_
_space_group_symop_operation_xyz
'x, y, z'
'-x, -y, -z'
'-x, y, -z+1/2'
'x, -y, z+1/2'
'x+1/2, y+1/2, z'
'-x+1/2, -y+1/2, -z'
'-x+1/2, y+1/2, -z+1/2'
'x+1/2, -y+1/2, z+1/2'

loop_
_atom_site_label
_atom_site_occupancy
_atom_site_fract_x
_atom_site_fract_y
_atom_site_fract_z
_atom_site_adp_type
_atom_site_B_iso_or_equiv
_atom_site_type_symbol
Zr 1.0 0.07883(2) 0.24551(4) 0.06632(4) Biso 0.593000 Zr
P1 1.0 0.000000 0.53650(10) 0.250000 Biso 0.640000 P
P2 1.0 0.11590(6) -0.11350(10) -0.06570(10) Biso 0.800000 P
O1 1.0 -0.0384(2) 0.1817(4) 0.0366(4) Biso 1.610000 O
O2 1.0 0.0550(2) 0.4349(4) 0.1806(4) Biso 1.390000 O
O3 1.0 0.0534(2) 0.3624(4) -0.1327(4) Biso 1.330000 O
O4 1.0 0.19060(10) 0.3339(4) 0.0936(4) Biso 0.740000 O
O5 1.0 0.1181(2) 0.1365(4) 0.2710(4) Biso 1.430000 O
O6 1.0 0.1175(2) 0.0568(4) -0.0305(5) Biso 1.340000 O
O7 1.0 0.1898(2) -0.1895(4) 0.0382(4) Biso 1.750000 O
N 1.0 0.2119(2) -0.4129(5) 0.2908(4) Biso 2.290000 N
